data_2213319
loop_
_publ_author_name
'Jan Janczak'
'Ryszard Kubiak'

_publ_section_title
;
 Naphtho[2,3-<i>c</i>]pyrrole-1,3(2<i>H</i>)-dione
;
_journal_coeditor_code GK2064
_journal_issue 5
_journal_name_full 'Acta Crystallographica Section E'
_journal_page_first o2627
_journal_page_last o2627
_journal_paper_doi 10.1107/S1600536807019022
_journal_volume 63
_journal_year 2007
_chemical_formula_iupac 'C12 H7 N O2'
_chemical_formula_moiety 'C12 H7 N O2'
_chemical_formula_sum 'C12 H7 N O2'
_chemical_formula_weight 197.19
_chemical_name_systematic
;
Naphtho[2,3-<i>c</i>]pyrrole-1,3(2<i>H</i>)-dione
;
_space_group_IT_number 14
_symmetry_cell_setting monoclinic
_symmetry_space_group_name_Hall '-P 2yn'
_symmetry_space_group_name_H-M 'P 1 21/n 1'
_atom_sites_solution_hydrogens difmap
_atom_sites_solution_primary direct
_atom_sites_solution_secondary difmap
_audit_creation_method SHELXL-97
_cell_angle_alpha 90.00
_cell_angle_beta 100.07(3)
_cell_angle_gamma 90.00
_cell_formula_units_Z 4
_cell_length_a 8.158(2)
_cell_length_b 5.6440(10)
_cell_length_c 19.034(4)
_cell_measurement_reflns_used 853
_cell_measurement_temperature 295(2)
_cell_measurement_theta_max 27.01
_cell_measurement_theta_min 2.17
_cell_volume 862.9(3)
_computing_cell_refinement 'CrysAlis CCD'
_computing_data_collection 'CrysAlis CCD (Oxford Diffraction, 2004)'
_computing_data_reduction 'CrysAlis RED, (Oxford Diffraction, 2004)'
_computing_molecular_graphics 'SHELXTL (Sheldrick, 1990)'
_computing_publication_material SHELXL97
_computing_structure_refinement 'SHELXL97 (Sheldrick, 1997)'
_computing_structure_solution 'SHELXS97 (Sheldrick, 1990)'
_diffrn_ambient_temperature 295(2)
_diffrn_detector_area_resol_mean '1024x1024 with a blocks 2x2'
_diffrn_measured_fraction_theta_full 0.984
_diffrn_measured_fraction_theta_max 0.984
_diffrn_measurement_device_type 'Kuma KM-4 with CCD area-detector'
_diffrn_measurement_method \w
_diffrn_radiation_monochromator graphite
_diffrn_radiation_source 'fine-focus sealed tube'
_diffrn_radiation_type MoK\a
_diffrn_radiation_wavelength 0.71073
_diffrn_reflns_av_R_equivalents 0.0260
_diffrn_reflns_av_sigmaI/netI 0.0391
_diffrn_reflns_limit_h_max 10
_diffrn_reflns_limit_h_min -10
_diffrn_reflns_limit_k_max 7
_diffrn_reflns_limit_k_min 0
_diffrn_reflns_limit_l_max 2
_diffrn_reflns_limit_l_min -24
_diffrn_reflns_number 4837
_diffrn_reflns_theta_full 27.06
_diffrn_reflns_theta_max 27.06
_diffrn_reflns_theta_min 2.17
_diffrn_standards_decay_% 0
_diffrn_standards_interval_count 0
_diffrn_standards_interval_time 0
_diffrn_standards_number 0
_exptl_absorpt_coefficient_mu 0.105
_exptl_absorpt_correction_T_max 0.974
_exptl_absorpt_correction_T_min 0.961
_exptl_absorpt_correction_type analytical
_exptl_absorpt_process_details
;
[face-indexed (SHELXTL; Sheldrick, 1990)]
;
_exptl_crystal_colour colourless
_exptl_crystal_density_diffrn 1.518
_exptl_crystal_density_meas 1.51
_exptl_crystal_density_method floatation
_exptl_crystal_description paralellepiped
_exptl_crystal_F_000 408
_exptl_crystal_size_max 0.42
_exptl_crystal_size_mid 0.34
_exptl_crystal_size_min 0.28
_refine_diff_density_max 0.321
_refine_diff_density_min -0.219
_refine_ls_extinction_coef 0.018(5)
_refine_ls_extinction_expression Fc^*^=kFc[1+0.001xFc^2^\l^3^/sin(2\q)]^-1/4^
_refine_ls_extinction_method SHELXL97
_refine_ls_goodness_of_fit_ref 1.013
_refine_ls_hydrogen_treatment mixed
_refine_ls_matrix_type full
_refine_ls_number_parameters 165
_refine_ls_number_reflns 1869
_refine_ls_number_restraints 0
_refine_ls_restrained_S_all 1.013
_refine_ls_R_factor_all 0.0674
_refine_ls_R_factor_gt 0.0443
_refine_ls_shift/su_max 0.000
_refine_ls_shift/su_mean 0.000
_refine_ls_structure_factor_coef Fsqd
_refine_ls_weighting_details 'calc w=1/[\s^2^(Fo^2^)+(0.0781P)^2^+0.0967P] where P=(Fo^2^+2Fc^2^)/3'
_refine_ls_weighting_scheme calc
_refine_ls_wR_factor_gt 0.1150
_refine_ls_wR_factor_ref 0.1279
_reflns_number_gt 1190
_reflns_number_total 1869
_reflns_threshold_expression I>2\s(I)
_cod_data_source_file gk2064.cif
_cod_data_source_block I
_cod_original_sg_symbol_H-M 'P 21/n'
_cod_database_code 2213319
_cod_database_fobs_code 2213319

loop_
_symmetry_equiv_pos_as_xyz
'x, y, z'
'-x+1/2, y+1/2, -z+1/2'
'-x, -y, -z'
'x-1/2, -y-1/2, z-1/2'

loop_
_atom_site_type_symbol
_atom_site_label
_atom_site_fract_x
_atom_site_fract_y
_atom_site_fract_z
_atom_site_U_iso_or_equiv
_atom_site_adp_type
_atom_site_calc_flag
_atom_site_occupancy
O O11 0.5370(2) -0.4389(3) -0.13263(8) 0.0508(4) Uani d 1
O O12 0.8153(2) 0.2277(3) -0.18072(7) 0.0501(4) Uani d 1
N N1 0.6682(2) -0.1191(3) -0.17438(9) 0.0400(4) Uani d 1
C C1 0.6773(2) -0.1377(3) -0.05337(9) 0.0314(4) Uani d 1
C C2 0.7594(2) 0.0699(3) -0.06862(9) 0.0322(4) Uani d 1
C C3 0.8314(2) 0.2173(4) -0.01581(10) 0.0353(5) Uani d 1
C C4 0.8256(2) 0.1574(3) 0.05576(10) 0.0317(4) Uani d 1
C C5 0.9046(3) 0.2966(4) 0.11355(11) 0.0395(5) Uani d 1
C C6 0.9046(3) 0.2295(4) 0.18195(11) 0.0424(5) Uani d 1
C C7 0.8223(3) 0.0219(4) 0.19668(10) 0.0420(5) Uani d 1
C C8 0.7422(3) -0.1142(4) 0.14287(10) 0.0377(5) Uani d 1
C C9 0.7428(2) -0.0541(3) 0.07100(9) 0.0299(4) Uani d 1
C C10 0.6657(2) -0.2002(3) 0.01416(10) 0.0330(4) Uani d 1
C C11 0.6158(2) -0.2583(4) -0.12208(10) 0.0363(5) Uani d 1
C C12 0.7554(2) 0.0801(4) -0.14671(10) 0.0370(5) Uani d 1
H H1 0.661(3) -0.164(5) -0.2214(12) 0.055(7) Uiso d 1
H H3 0.894(3) 0.360(5) -0.0252(13) 0.051(6) Uiso d 1
H H5 0.965(3) 0.442(5) 0.1041(12) 0.058(7) Uiso d 1
H H6 0.967(3) 0.319(4) 0.2221(12) 0.044(6) Uiso d 1
H H7 0.829(2) -0.025(4) 0.2462(11) 0.043(6) Uiso d 1
H H8 0.679(3) -0.255(5) 0.1524(13) 0.061(7) Uiso d 1
H H10 0.604(3) -0.341(5) 0.0231(12) 0.047(6) Uiso d 1

loop_
_atom_site_aniso_label
_atom_site_aniso_U_11
_atom_site_aniso_U_22
_atom_site_aniso_U_33
_atom_site_aniso_U_12
_atom_site_aniso_U_13
_atom_site_aniso_U_23
O11 0.0642(10) 0.0446(9) 0.0412(8) -0.0103(8) 0.0027(7) -0.0073(7)
O12 0.0723(10) 0.0486(9) 0.0336(7) 0.0009(8) 0.0208(7) 0.0094(7)
N1 0.0509(10) 0.0450(10) 0.0242(8) 0.0033(8) 0.0066(7) -0.0023(8)
C1 0.0367(9) 0.0291(9) 0.0285(9) 0.0016(8) 0.0063(7) -0.0019(7)
C2 0.0406(9) 0.0303(9) 0.0272(9) 0.0039(8) 0.0099(7) 0.0025(7)
C3 0.0458(10) 0.0287(10) 0.0337(10) -0.0021(9) 0.0132(8) 0.0014(8)
C4 0.0372(9) 0.0280(9) 0.0312(9) 0.0007(8) 0.0094(7) -0.0012(7)
C5 0.0464(11) 0.0351(11) 0.0386(11) -0.0082(9) 0.0118(8) -0.0066(9)
C6 0.0479(11) 0.0455(12) 0.0335(10) -0.0035(10) 0.0063(8) -0.0101(9)
C7 0.0533(11) 0.0465(12) 0.0267(9) 0.0018(10) 0.0078(8) 0.0010(9)
C8 0.0478(11) 0.0370(11) 0.0298(9) -0.0019(9) 0.0111(8) 0.0029(8)
C9 0.0355(9) 0.0283(9) 0.0267(8) 0.0027(8) 0.0079(7) -0.0003(7)
C10 0.0410(10) 0.0274(10) 0.0312(9) -0.0017(8) 0.0077(8) 0.0003(7)
C11 0.0410(9) 0.0373(11) 0.0296(9) 0.0041(9) 0.0034(7) -0.0038(8)
C12 0.0445(10) 0.0392(11) 0.0282(9) 0.0065(9) 0.0092(7) 0.0024(8)

loop_
_atom_type_symbol
_atom_type_description
_atom_type_scat_dispersion_real
_atom_type_scat_dispersion_imag
_atom_type_scat_source
C C 0.0033 0.0016 'International Tables Vol C Tables 4.2.6.8 and 6.1.1.4'
H H 0.0000 0.0000 'International Tables Vol C Tables 4.2.6.8 and 6.1.1.4'
N N 0.0061 0.0033 'International Tables Vol C Tables 4.2.6.8 and 6.1.1.4'
O O 0.0106 0.0060 'International Tables Vol C Tables 4.2.6.8 and 6.1.1.4'

loop_
_geom_angle_atom_site_label_1
_geom_angle_atom_site_label_2
_geom_angle_atom_site_label_3
_geom_angle
C12 N1 C11 112.83(17)
C12 N1 H1 122.3(16)
C11 N1 H1 124.2(16)
C10 C1 C2 121.94(17)
C10 C1 C11 130.55(18)
C2 C1 C11 107.51(16)
C3 C2 C1 121.24(16)
C3 C2 C12 130.52(18)
C1 C2 C12 108.19(16)
C2 C3 C4 118.99(18)
C2 C3 H3 122.5(14)
C4 C3 H3 118.3(14)
C3 C4 C5 122.05(18)
C3 C4 C9 119.56(17)
C5 C4 C9 118.35(17)
C6 C5 C4 121.05(19)
C6 C5 H5 119.3(14)
C4 C5 H5 119.6(14)
C5 C6 C7 120.38(19)
C5 C6 H6 120.9(13)
C7 C6 H6 118.6(13)
C8 C7 C6 120.48(18)
C8 C7 H7 121.3(13)
C6 C7 H7 118.2(13)
C7 C8 C9 120.98(19)
C7 C8 H8 121.3(14)
C9 C8 H8 117.7(15)
C8 C9 C10 121.65(17)
C8 C9 C4 118.73(17)
C10 C9 C4 119.62(16)
C1 C10 C9 118.61(18)
C1 C10 H10 120.4(14)
C9 C10 H10 121.0(14)
O11 C11 N1 125.50(18)
O11 C11 C1 128.68(19)
N1 C11 C1 105.82(17)
O12 C12 N1 125.78(19)
O12 C12 C2 128.58(19)
N1 C12 C2 105.63(17)

loop_
_geom_bond_atom_site_label_1
_geom_bond_atom_site_label_2
_geom_bond_distance
O11 C11 1.203(2)
O12 C12 1.209(2)
N1 C12 1.384(3)
N1 C11 1.393(3)
N1 H1 0.92(2)
C1 C10 1.352(3)
C1 C2 1.405(3)
C1 C11 1.482(3)
C2 C3 1.357(3)
C2 C12 1.482(2)
C3 C4 1.412(3)
C3 H3 0.99(3)
C4 C5 1.412(3)
C4 C9 1.427(3)
C5 C6 1.356(3)
C5 H5 0.99(3)
C6 C7 1.403(3)
C6 H6 0.98(2)
C7 C8 1.353(3)
C7 H7 0.97(2)
C8 C9 1.410(2)
C8 H8 0.98(3)
C9 C10 1.417(3)
C10 H10 0.97(3)

loop_
_geom_hbond_atom_site_label_D
_geom_hbond_atom_site_label_H
_geom_hbond_atom_site_label_A
_geom_hbond_site_symmetry_A
_geom_hbond_distance_DH
_geom_hbond_distance_HA
_geom_hbond_distance_DA
_geom_hbond_angle_DHA
_geom_hbond_publ_flag
N1 H1 O12 2_644 0.92(2) 2.00(2) 2.916(2) 171(2) y

loop_
_cod_related_entry_id
_cod_related_entry_database
_cod_related_entry_code
1 ChemSpider 297033
